data_2227481
loop_
_publ_author_name
'Pakawatchai, Chaveng'
'Saithong, Saowanit'

_publ_section_title
;
 2,2'-Bi-1,3,4-thiadiazole-5,5'-diamine tetrahydrate
;
_journal_coeditor_code HB5580
_journal_issue 9
_journal_name_full 'Acta Crystallographica Section E'
_journal_page_first o2195
_journal_paper_doi 10.1107/S160053681002996X
_journal_volume 66
_journal_year 2010
_chemical_formula_iupac 'C4 H4 N6 S2, 4H2 O'
_chemical_formula_moiety 'C4 H4 N6 S2, 4(H2 O)'
_chemical_formula_sum 'C4 H12 N6 O4 S2'
_chemical_formula_weight 272.32
_chemical_name_systematic
;
2,2'-Bi-1,3,4-thiadiazole-5,5'-diamine tetrahydrate
;
_space_group_IT_number 15
_symmetry_cell_setting monoclinic
_symmetry_space_group_name_Hall '-C 2yc'
_symmetry_space_group_name_H-M 'C 1 2/c 1'
_atom_sites_solution_hydrogens geom
_atom_sites_solution_primary direct
_atom_sites_solution_secondary difmap
_audit_creation_method SHELXL-97
_cell_angle_alpha 90.00
_cell_angle_beta 112.514(6)
_cell_angle_gamma 90.00
_cell_formula_units_Z 4
_cell_length_a 19.977(6)
_cell_length_b 6.678(2)
_cell_length_c 9.328(3)
_cell_measurement_reflns_used 1375
_cell_measurement_temperature 293(2)
_cell_measurement_theta_max 27.49
_cell_measurement_theta_min 2.21
_cell_volume 1149.6(6)
_computing_cell_refinement 'SAINT (Bruker, 2003)'
_computing_data_collection 'SMART (Bruker, 1998)'
_computing_data_reduction 'SAINT (Bruker, 2003)'
_computing_molecular_graphics 'Mercury (Macrae <i>et al.</i>, 2008)'
_computing_publication_material 'Mercury (Macrae <i>et al.</i>, 2008)'
_computing_structure_refinement 'SHELXL97 (Sheldrick, 2008)'
_computing_structure_solution 'SHELXS97 (Sheldrick, 2008)'
_diffrn_ambient_temperature 293(2)
_diffrn_measured_fraction_theta_full 1.000
_diffrn_measured_fraction_theta_max 1.000
_diffrn_measurement_device_type 'Bruker APEX CCD'
_diffrn_measurement_method 'Frames, each covering 0.3 \% in \w'
_diffrn_radiation_monochromator graphite
_diffrn_radiation_source 'fine-focus sealed tube'
_diffrn_radiation_type MoK\a
_diffrn_radiation_wavelength 0.71073
_diffrn_reflns_av_R_equivalents 0.0397
_diffrn_reflns_av_sigmaI/netI 0.0254
_diffrn_reflns_limit_h_max 23
_diffrn_reflns_limit_h_min -23
_diffrn_reflns_limit_k_max 7
_diffrn_reflns_limit_k_min -7
_diffrn_reflns_limit_l_max 11
_diffrn_reflns_limit_l_min -11
_diffrn_reflns_number 5047
_diffrn_reflns_theta_full 25.00
_diffrn_reflns_theta_max 25.00
_diffrn_reflns_theta_min 2.21
_diffrn_standards_number 0
_exptl_absorpt_coefficient_mu 0.475
_exptl_absorpt_correction_T_max 1.000
_exptl_absorpt_correction_T_min 0.659
_exptl_absorpt_correction_type multi-scan
_exptl_absorpt_process_details '(SADABS; Bruker, 2003)'
_exptl_crystal_colour colourless
_exptl_crystal_density_diffrn 1.573
_exptl_crystal_density_method 'not measured'
_exptl_crystal_description rod
_exptl_crystal_F_000 568
_exptl_crystal_size_max 0.29
_exptl_crystal_size_mid 0.06
_exptl_crystal_size_min 0.03
_refine_diff_density_max 0.358
_refine_diff_density_min -0.294
_refine_ls_extinction_method none
_refine_ls_goodness_of_fit_ref 1.118
_refine_ls_hydrogen_treatment mixed
_refine_ls_matrix_type full
_refine_ls_number_parameters 91
_refine_ls_number_reflns 1015
_refine_ls_number_restraints 6
_refine_ls_restrained_S_all 1.120
_refine_ls_R_factor_all 0.0402
_refine_ls_R_factor_gt 0.0341
_refine_ls_shift/su_max 0.000
_refine_ls_shift/su_mean 0.000
_refine_ls_structure_factor_coef Fsqd
_refine_ls_weighting_details 'calc w=1/[\s^2^(Fo^2^)+(0.0460P)^2^+0.8924P] where P=(Fo^2^+2Fc^2^)/3'
_refine_ls_weighting_scheme calc
_refine_ls_wR_factor_gt 0.0876
_refine_ls_wR_factor_ref 0.0908
_reflns_number_gt 902
_reflns_number_total 1015
_reflns_threshold_expression I>2\s(I)
_cod_data_source_file hb5580.cif
_cod_data_source_block I
_cod_original_cell_volume 1149.7(6)
_cod_original_sg_symbol_H-M 'C 2/c'
_cod_database_code 2227481
_cod_database_fobs_code 2227481

loop_
_symmetry_equiv_pos_as_xyz
'x, y, z'
'-x, y, -z+1/2'
'x+1/2, y+1/2, z'
'-x+1/2, y+1/2, -z+1/2'
'-x, -y, -z'
'x, -y, z-1/2'
'-x+1/2, -y+1/2, -z'
'x+1/2, -y+1/2, z-1/2'

loop_
_atom_site_type_symbol
_atom_site_label
_atom_site_fract_x
_atom_site_fract_y
_atom_site_fract_z
_atom_site_U_iso_or_equiv
_atom_site_adp_type
_atom_site_calc_flag
_atom_site_refinement_flags
_atom_site_occupancy
_atom_site_disorder_assembly
_atom_site_disorder_group
S S1 0.40277(3) 0.22880(9) 0.80732(6) 0.0302(2) Uani d . 1 . .
C C1 0.49090(11) 0.2498(3) 0.8184(2) 0.0254(5) Uani d . 1 . .
C C2 0.43905(11) 0.2386(3) 1.0092(2) 0.0250(5) Uani d . 1 . .
N N1 0.53913(9) 0.2631(2) 0.9582(2) 0.0275(4) Uani d . 1 . .
N N2 0.51008(10) 0.2557(3) 1.0700(2) 0.0278(4) Uani d . 1 . .
N N3 0.39755(11) 0.2341(3) 1.0925(2) 0.0346(5) Uani d D 1 . .
H H3A 0.3518(10) 0.196(4) 1.049(3) 0.042 Uiso d D 1 . .
H H3B 0.4198(14) 0.236(4) 1.194(2) 0.042 Uiso d D 1 . .
O O1 0.30903(9) 0.3504(3) 0.3923(2) 0.0468(5) Uani d D 1 . .
H H1A 0.3539(10) 0.338(5) 0.434(3) 0.056 Uiso d D 1 . .
H H1B 0.2881(16) 0.242(3) 0.391(4) 0.056 Uiso d D 1 . .
O O2 0.25880(9) 1.0305(3) 0.9186(2) 0.0451(5) Uani d D 1 . .
H H2A 0.2393(14) 0.997(5) 0.977(3) 0.054 Uiso d D 1 . .
H H2B 0.2376(14) 1.067(4) 0.827(2) 0.054 Uiso d D 1 . .

loop_
_atom_site_aniso_label
_atom_site_aniso_U_11
_atom_site_aniso_U_22
_atom_site_aniso_U_33
_atom_site_aniso_U_12
_atom_site_aniso_U_13
_atom_site_aniso_U_23
S1 0.0234(3) 0.0449(4) 0.0199(3) 0.0004(2) 0.0057(2) -0.0007(2)
C1 0.0253(11) 0.0284(11) 0.0227(11) 0.0003(8) 0.0096(9) 0.0001(8)
C2 0.0270(11) 0.0256(11) 0.0206(11) 0.0016(8) 0.0071(9) -0.0001(8)
N1 0.0273(10) 0.0324(10) 0.0230(10) 0.0002(7) 0.0100(8) 0.0004(7)
N2 0.0269(9) 0.0364(11) 0.0203(9) 0.0005(7) 0.0093(8) 0.0002(7)
N3 0.0275(10) 0.0542(13) 0.0232(10) -0.0021(8) 0.0109(9) -0.0003(9)
O1 0.0292(9) 0.0543(12) 0.0501(11) -0.0052(8) 0.0076(8) 0.0054(9)
O2 0.0356(10) 0.0546(11) 0.0420(11) -0.0013(8) 0.0113(8) 0.0006(9)

loop_
_atom_type_symbol
_atom_type_description
_atom_type_scat_dispersion_real
_atom_type_scat_dispersion_imag
_atom_type_scat_source
C C 0.0033 0.0016 'International Tables Vol C Tables 4.2.6.8 and 6.1.1.4'
H H 0.0000 0.0000 'International Tables Vol C Tables 4.2.6.8 and 6.1.1.4'
N N 0.0061 0.0033 'International Tables Vol C Tables 4.2.6.8 and 6.1.1.4'
O O 0.0106 0.0060 'International Tables Vol C Tables 4.2.6.8 and 6.1.1.4'
S S 0.1246 0.1234 'International Tables Vol C Tables 4.2.6.8 and 6.1.1.4'

loop_
_geom_angle_atom_site_label_1
_geom_angle_atom_site_label_2
_geom_angle_atom_site_label_3
_geom_angle_site_symmetry_1
_geom_angle_site_symmetry_3
_geom_angle
_geom_angle_publ_flag
C1 S1 C2 . 1 86.53(10) ?
C1 S1 C2 . . 86.53(10) ?
N1 C1 C1 . 2_656 122.9(2) ?
N1 C1 S1 . . 114.49(16) ?
C1 C1 S1 2_656 . 122.6(2) ?
N2 C2 N3 . . 123.9(2) ?
N2 C2 S1 . . 113.78(16) ?
N3 C2 S1 . . 122.30(17) ?
C1 N1 N2 . . 113.20(17) ?
C2 N2 N1 1 . 111.99(17) ?
C2 N2 N1 . . 111.99(17) ?
C2 N3 H3A 1 . 120.2(17) ?
C2 N3 H3A . . 120.2(17) ?
C2 N3 H3B 1 . 117.0(19) ?
C2 N3 H3B . . 117.0(19) ?
H3A N3 H3B . . 121(3) ?
H1A O1 H1B . . 111(3) ?
H2A O2 H2B . . 126(3) ?

loop_
_geom_bond_atom_site_label_1
_geom_bond_atom_site_label_2
_geom_bond_site_symmetry_2
_geom_bond_distance
_geom_bond_publ_flag
S1 C1 . 1.729(2) ?
S1 C2 . 1.741(2) ?
C1 N1 . 1.294(3) ?
C1 C1 2_656 1.455(4) ?
C2 N2 . 1.316(3) ?
C2 N3 . 1.337(3) ?
N1 N2 . 1.375(3) ?
N3 H3A . 0.882(17) ?
N3 H3B . 0.875(17) ?
O1 H1A . 0.834(18) ?
O1 H1B . 0.833(17) ?
O2 H2A . 0.815(17) ?
O2 H2B . 0.834(17) ?

loop_
_geom_hbond_atom_site_label_D
_geom_hbond_atom_site_label_H
_geom_hbond_atom_site_label_A
_geom_hbond_site_symmetry_A
_geom_hbond_distance_DH
_geom_hbond_distance_HA
_geom_hbond_distance_DA
_geom_hbond_angle_DHA
N3 H3A O2 1_545 0.882(17) 2.105(18) 2.953(3) 161(2)
N3 H3B N2 2_657 0.875(17) 2.116(18) 2.981(3) 170(3)
O1 H1A N1 2_656 0.834(18) 2.045(19) 2.872(3) 171(3)
O1 H1B O2 6_565 0.833(17) 1.960(18) 2.780(3) 168(3)
O2 H2A O1 4_556 0.815(17) 2.066(19) 2.867(3) 167(3)
O2 H2B O1 7_566 0.834(17) 1.972(18) 2.806(3) 178(3)

loop_
_geom_torsion_atom_site_label_1
_geom_torsion_atom_site_label_2
_geom_torsion_atom_site_label_3
_geom_torsion_atom_site_label_4
_geom_torsion_site_symmetry_1
_geom_torsion_site_symmetry_2
_geom_torsion_site_symmetry_3
_geom_torsion_site_symmetry_4
_geom_torsion
_geom_torsion_publ_flag
C2 S1 C1 N1 1 . . . -0.35(15) ?
C2 S1 C1 N1 . . . . -0.35(15) ?
C2 S1 C1 C1 1 . . 2_656 178.91(8) ?
C2 S1 C1 C1 . . . 2_656 178.91(8) ?
C1 S1 C2 N2 . . . . -0.02(16) ?
C1 S1 C2 N3 . . . . 178.36(19) ?
C1 C1 N1 N2 2_656 . . . -178.63(10) ?
S1 C1 N1 N2 . . . . 0.6(2) ?
N3 C2 N2 N1 . . . . -178.00(19) ?
S1 C2 N2 N1 . . . . 0.4(2) ?
C1 N1 N2 C2 . . . 1 -0.6(2) ?
C1 N1 N2 C2 . . . . -0.6(2) ?
